data_4087662
loop_
_publ_author_name
'Chong, Eugene'
'Xue, Wei'
'Storr, Tim'
'Kennepohl, Pierre'
'Schafer, Laurel L.'

_publ_section_title
;
 Pyridonate-Supported Titanium(III). Benzylamine as an Easy-To-Use
 Reductant
;
_journal_issue 20
_journal_name_full Organometallics
_journal_page_first 4941
_journal_paper_doi 10.1021/acs.organomet.5b00469
_journal_volume 34
_journal_year 2015
_chemical_formula_moiety 'C35 H30 N4 O3 Ti, C4 H8 O'
_chemical_formula_sum 'C39 H38 N4 O4 Ti'
_chemical_formula_weight 674.63
_space_group_IT_number 14
_space_group_name_Hall '-P 2yn'
_space_group_name_H-M_alt 'P 1 21/n 1'
_symmetry_cell_setting monoclinic
_symmetry_Int_Tables_number 14
_symmetry_space_group_name_H-M 'P 1 21/n 1'
_atom_sites_solution_hydrogens geom
_atom_sites_solution_primary direct
_atom_sites_solution_secondary difmap
_audit_creation_method SHELXL-97
_cell_angle_alpha 90.00
_cell_angle_beta 97.189(10)
_cell_angle_gamma 90.00
_cell_formula_units_Z 4
_cell_length_a 12.127(4)
_cell_length_b 12.565(4)
_cell_length_c 21.799(8)
_cell_measurement_reflns_used 9906
_cell_measurement_temperature 100(2)
_cell_measurement_theta_max 30.025
_cell_measurement_theta_min 2.4455
_cell_volume 3295.5(19)
_computing_structure_refinement 'SHELXL-97 (Sheldrick, 2008)'
_diffrn_ambient_temperature 100(2)
_diffrn_measured_fraction_theta_full 0.988
_diffrn_measured_fraction_theta_max 0.988
_diffrn_measurement_device_type 'Bruker X8 APEX II'
_diffrn_measurement_method 'area detector'
_diffrn_radiation_monochromator graphite
_diffrn_radiation_probe x-ray
_diffrn_radiation_type MoK\a
_diffrn_radiation_wavelength 0.71073
_diffrn_reflns_av_R_equivalents 0.0383
_diffrn_reflns_av_sigmaI/netI 0.0245
_diffrn_reflns_limit_h_max 17
_diffrn_reflns_limit_h_min -17
_diffrn_reflns_limit_k_max 17
_diffrn_reflns_limit_k_min -17
_diffrn_reflns_limit_l_max 30
_diffrn_reflns_limit_l_min -30
_diffrn_reflns_number 68402
_diffrn_reflns_theta_full 30.17
_diffrn_reflns_theta_max 30.17
_diffrn_reflns_theta_min 1.83
_diffrn_source 'fine-focus sealed tube'
_exptl_absorpt_coefficient_mu 0.308
_exptl_absorpt_correction_T_max 0.9006
_exptl_absorpt_correction_T_min 0.8390
_exptl_absorpt_correction_type multi-scan
_exptl_absorpt_process_details SADABS-2008/1
_exptl_crystal_colour red
_exptl_crystal_density_diffrn 1.360
_exptl_crystal_density_method 'not measured'
_exptl_crystal_description prism
_exptl_crystal_F_000 1416
_exptl_crystal_recrystallization_method 'THF, room temperature'
_exptl_crystal_size_max 0.45
_exptl_crystal_size_mid 0.36
_exptl_crystal_size_min 0.34
_refine_diff_density_max 1.442
_refine_diff_density_min -0.403
_refine_diff_density_rms 0.056
_refine_ls_extinction_method none
_refine_ls_goodness_of_fit_ref 1.043
_refine_ls_hydrogen_treatment constr
_refine_ls_matrix_type full
_refine_ls_number_parameters 435
_refine_ls_number_reflns 9647
_refine_ls_number_restraints 0
_refine_ls_restrained_S_all 1.043
_refine_ls_R_factor_all 0.0445
_refine_ls_R_factor_gt 0.0361
_refine_ls_shift/su_max 0.003
_refine_ls_shift/su_mean 0.000
_refine_ls_structure_factor_coef Fsqd
_refine_ls_weighting_details 'calc w=1/[\s^2^(Fo^2^)+(0.0447P)^2^+1.7908P] where P=(Fo^2^+2Fc^2^)/3'
_refine_ls_weighting_scheme calc
_refine_ls_wR_factor_gt 0.0920
_refine_ls_wR_factor_ref 0.0972
_reflns_number_gt 8283
_reflns_number_total 9647
_reflns_threshold_expression >2\s(I)
_cod_data_source_file om5b00469_si_001.cif
_cod_data_source_block ls476_0m
_cod_original_cell_volume 3296(3)
_cod_original_sg_symbol_H-M 'P 21/n'
_cod_database_code 4087662

loop_
_symmetry_equiv_pos_as_xyz
'x, y, z'
'-x+1/2, y+1/2, -z+1/2'
'-x, -y, -z'
'x-1/2, -y-1/2, z-1/2'

loop_
_atom_site_label
_atom_site_type_symbol
_atom_site_fract_x
_atom_site_fract_y
_atom_site_fract_z
_atom_site_U_iso_or_equiv
_atom_site_adp_type
_atom_site_occupancy
_atom_site_symmetry_multiplicity
_atom_site_calc_flag
_atom_site_refinement_flags
C1 C 0.71997(10) 1.01052(9) 0.87691(5) 0.0127(2) Uani 1 1 d .
C2 C 0.61102(10) 1.04313(9) 0.88634(5) 0.0136(2) Uani 1 1 d .
C3 C 0.59651(11) 1.06647(10) 0.94730(6) 0.0177(2) Uani 1 1 d .
H3 H 0.5251 1.0876 0.9563 0.021 Uiso 1 1 calc R
C4 C 0.68330(12) 1.05980(10) 0.99549(6) 0.0192(2) Uani 1 1 d .
H4 H 0.6709 1.0752 1.0367 0.023 Uiso 1 1 calc R
C5 C 0.78721(11) 1.03065(9) 0.98249(6) 0.0168(2) Uani 1 1 d .
H5 H 0.8475 1.0275 1.0148 0.020 Uiso 1 1 calc R
C6 C 0.51874(10) 1.05497(9) 0.83518(6) 0.0148(2) Uani 1 1 d .
C7 C 0.40819(11) 1.05077(10) 0.84761(6) 0.0192(2) Uani 1 1 d .
H7 H 0.3930 1.0385 0.8887 0.023 Uiso 1 1 calc R
C8 C 0.32034(11) 1.06420(11) 0.80080(7) 0.0228(3) Uani 1 1 d .
H8 H 0.2460 1.0612 0.8103 0.027 Uiso 1 1 calc R
C9 C 0.34027(11) 1.08184(11) 0.74054(7) 0.0228(3) Uani 1 1 d .
H9 H 0.2803 1.0897 0.7084 0.027 Uiso 1 1 calc R
C10 C 0.44963(11) 1.08790(10) 0.72774(6) 0.0192(2) Uani 1 1 d .
H10 H 0.4645 1.1018 0.6867 0.023 Uiso 1 1 calc R
C11 C 0.53735(10) 1.07375(9) 0.77472(6) 0.0162(2) Uani 1 1 d .
H11 H 0.6115 1.0771 0.7651 0.019 Uiso 1 1 calc R
C12 C 1.01650(10) 1.14744(9) 0.86654(5) 0.0128(2) Uani 1 1 d .
C13 C 1.07451(10) 1.24563(9) 0.86489(5) 0.0133(2) Uani 1 1 d .
C14 C 1.01724(10) 1.32681(9) 0.83104(6) 0.0166(2) Uani 1 1 d .
H14 H 1.0530 1.3935 0.8278 0.020 Uiso 1 1 calc R
C15 C 0.90861(11) 1.31335(10) 0.80166(6) 0.0182(2) Uani 1 1 d .
H15 H 0.8706 1.3698 0.7790 0.022 Uiso 1 1 calc R
C16 C 0.85846(10) 1.21550(10) 0.80661(6) 0.0163(2) Uani 1 1 d .
H16 H 0.7845 1.2048 0.7874 0.020 Uiso 1 1 calc R
C17 C 1.18989(10) 1.25958(9) 0.89552(5) 0.0136(2) Uani 1 1 d .
C18 C 1.26721(10) 1.31723(10) 0.86642(6) 0.0173(2) Uani 1 1 d .
H18 H 1.2455 1.3478 0.8269 0.021 Uiso 1 1 calc R
C19 C 1.37566(11) 1.33028(10) 0.89484(6) 0.0199(2) Uani 1 1 d .
H19 H 1.4276 1.3694 0.8746 0.024 Uiso 1 1 calc R
C20 C 1.40802(10) 1.28618(10) 0.95276(6) 0.0195(2) Uani 1 1 d .
H20 H 1.4822 1.2945 0.9720 0.023 Uiso 1 1 calc R
C21 C 1.33117(11) 1.22978(10) 0.98240(6) 0.0185(2) Uani 1 1 d .
H21 H 1.3528 1.2003 1.0222 0.022 Uiso 1 1 calc R
C22 C 1.22282(10) 1.21634(9) 0.95394(6) 0.0158(2) Uani 1 1 d .
H22 H 1.1709 1.1775 0.9744 0.019 Uiso 1 1 calc R
C23 C 0.95328(10) 0.77781(9) 0.90854(5) 0.0127(2) Uani 1 1 d .
C24 C 0.97883(10) 0.67229(9) 0.92927(5) 0.0130(2) Uani 1 1 d .
C25 C 0.89910(11) 0.59540(10) 0.91006(6) 0.0175(2) Uani 1 1 d .
H25 H 0.9124 0.5235 0.9222 0.021 Uiso 1 1 calc R
C26 C 0.79954(11) 0.62183(10) 0.87321(6) 0.0200(2) Uani 1 1 d .
H26 H 0.7458 0.5687 0.8605 0.024 Uiso 1 1 calc R
C27 C 0.78125(10) 0.72664(10) 0.85581(6) 0.0174(2) Uani 1 1 d .
H27 H 0.7140 0.7458 0.8311 0.021 Uiso 1 1 calc R
C28 C 1.08558(10) 0.64591(9) 0.96725(5) 0.0135(2) Uani 1 1 d .
C29 C 1.12994(10) 0.71269(9) 1.01538(6) 0.0158(2) Uani 1 1 d .
H29 H 1.0916 0.7759 1.0239 0.019 Uiso 1 1 calc R
C30 C 1.23001(11) 0.68710(10) 1.05086(6) 0.0191(2) Uani 1 1 d .
H30 H 1.2596 0.7329 1.0835 0.023 Uiso 1 1 calc R
C31 C 1.28690(11) 0.59476(11) 1.03876(6) 0.0204(2) Uani 1 1 d .
H31 H 1.3554 0.5778 1.0629 0.025 Uiso 1 1 calc R
C32 C 1.24313(11) 0.52745(11) 0.99124(6) 0.0220(3) Uani 1 1 d .
H32 H 1.2814 0.4641 0.9831 0.026 Uiso 1 1 calc R
C33 C 1.14325(11) 0.55286(10) 0.95561(6) 0.0188(2) Uani 1 1 d .
H33 H 1.1139 0.5067 0.9231 0.023 Uiso 1 1 calc R
C34 C 0.89344(11) 0.90313(12) 0.72624(6) 0.0214(3) Uani 1 1 d .
H34A H 0.9221 0.9432 0.6931 0.032 Uiso 1 1 calc R
H34B H 0.8179 0.9272 0.7305 0.032 Uiso 1 1 calc R
H34C H 0.8921 0.8271 0.7162 0.032 Uiso 1 1 calc R
C35 C 1.07944(10) 0.88695(10) 0.78018(6) 0.0193(2) Uani 1 1 d .
H35A H 1.0802 0.8114 0.7691 0.029 Uiso 1 1 calc R
H35B H 1.1244 0.8977 0.8203 0.029 Uiso 1 1 calc R
H35C H 1.1104 0.9291 0.7486 0.029 Uiso 1 1 calc R
C36 C 1.45521(13) 0.65536(11) 0.79839(7) 0.0271(3) Uani 1 1 d .
H36A H 1.4142 0.6401 0.7572 0.032 Uiso 1 1 calc R
H36B H 1.5355 0.6600 0.7944 0.032 Uiso 1 1 calc R
C37 C 1.41448(19) 0.75923(13) 0.82400(8) 0.0424(4) Uani 1 1 d .
H37A H 1.3405 0.7791 0.8025 0.051 Uiso 1 1 calc R
H37B H 1.4674 0.8179 0.8196 0.051 Uiso 1 1 calc R
C38 C 1.40821(14) 0.73430(13) 0.89214(8) 0.0344(4) Uani 1 1 d .
H38A H 1.4511 0.7867 0.9194 0.041 Uiso 1 1 calc R
H38B H 1.3302 0.7339 0.9012 0.041 Uiso 1 1 calc R
C39 C 1.45979(14) 0.62354(12) 0.90024(7) 0.0291(3) Uani 1 1 d .
H39A H 1.5411 0.6284 0.9124 0.035 Uiso 1 1 calc R
H39B H 1.4265 0.5828 0.9322 0.035 Uiso 1 1 calc R
N1 N 0.80368(8) 1.00666(8) 0.92441(5) 0.01421(19) Uani 1 1 d .
N2 N 0.91239(8) 1.13527(8) 0.83807(5) 0.01394(19) Uani 1 1 d .
N3 N 0.85730(8) 0.80170(8) 0.87338(5) 0.01393(19) Uani 1 1 d .
N4 N 0.96499(8) 0.92074(8) 0.78407(5) 0.01388(19) Uani 1 1 d .
O1 O 0.75356(7) 0.98240(7) 0.82453(4) 0.01355(16) Uani 1 1 d .
O2 O 1.05402(7) 1.05769(6) 0.89227(4) 0.01492(17) Uani 1 1 d .
O3 O 1.01694(7) 0.86262(6) 0.91739(4) 0.01487(17) Uani 1 1 d .
O4 O 1.43537(9) 0.57429(8) 0.84110(5) 0.0258(2) Uani 1 1 d .
Ti1 Ti 0.920587(17) 0.963469(16) 0.859908(9) 0.01140(6) Uani 1 1 d .

loop_
_atom_site_aniso_label
_atom_site_aniso_U_11
_atom_site_aniso_U_22
_atom_site_aniso_U_33
_atom_site_aniso_U_23
_atom_site_aniso_U_13
_atom_site_aniso_U_12
C1 0.0127(5) 0.0114(5) 0.0137(5) 0.0008(4) 0.0008(4) -0.0012(4)
C2 0.0134(5) 0.0114(5) 0.0162(5) 0.0003(4) 0.0025(4) -0.0001(4)
C3 0.0195(6) 0.0160(5) 0.0186(6) -0.0003(4) 0.0060(5) 0.0013(4)
C4 0.0278(7) 0.0170(5) 0.0131(5) -0.0005(4) 0.0040(5) 0.0003(5)
C5 0.0241(6) 0.0130(5) 0.0127(5) 0.0008(4) -0.0006(4) -0.0022(4)
C6 0.0129(5) 0.0099(5) 0.0216(6) -0.0015(4) 0.0026(4) 0.0001(4)
C7 0.0156(6) 0.0197(6) 0.0231(6) -0.0017(5) 0.0053(5) -0.0012(4)
C8 0.0126(6) 0.0224(6) 0.0333(7) -0.0056(5) 0.0023(5) -0.0008(5)
C9 0.0161(6) 0.0205(6) 0.0297(7) -0.0060(5) -0.0056(5) 0.0033(5)
C10 0.0200(6) 0.0177(5) 0.0187(6) -0.0024(4) -0.0020(5) 0.0038(5)
C11 0.0145(5) 0.0132(5) 0.0197(6) -0.0036(4) -0.0028(4) 0.0030(4)
C12 0.0130(5) 0.0123(5) 0.0129(5) 0.0007(4) 0.0003(4) 0.0004(4)
C13 0.0139(5) 0.0122(5) 0.0137(5) 0.0002(4) 0.0007(4) -0.0004(4)
C14 0.0183(6) 0.0122(5) 0.0189(6) 0.0011(4) 0.0011(4) 0.0007(4)
C15 0.0183(6) 0.0149(5) 0.0208(6) 0.0039(4) -0.0005(5) 0.0039(4)
C16 0.0134(5) 0.0172(5) 0.0177(5) 0.0014(4) -0.0005(4) 0.0028(4)
C17 0.0138(5) 0.0100(5) 0.0169(5) -0.0011(4) 0.0014(4) -0.0001(4)
C18 0.0186(6) 0.0164(5) 0.0168(5) 0.0011(4) 0.0020(4) -0.0021(4)
C19 0.0164(6) 0.0187(6) 0.0252(6) -0.0010(5) 0.0053(5) -0.0038(4)
C20 0.0139(5) 0.0170(5) 0.0265(6) -0.0029(5) -0.0016(5) -0.0004(4)
C21 0.0187(6) 0.0162(5) 0.0192(6) 0.0009(4) -0.0033(5) 0.0003(4)
C22 0.0155(5) 0.0136(5) 0.0180(5) 0.0006(4) 0.0008(4) -0.0012(4)
C23 0.0132(5) 0.0133(5) 0.0114(5) 0.0002(4) 0.0012(4) -0.0014(4)
C24 0.0153(5) 0.0123(5) 0.0116(5) 0.0004(4) 0.0021(4) -0.0012(4)
C25 0.0209(6) 0.0139(5) 0.0176(6) 0.0008(4) 0.0021(5) -0.0033(4)
C26 0.0195(6) 0.0187(6) 0.0210(6) -0.0001(5) -0.0001(5) -0.0085(5)
C27 0.0144(5) 0.0211(6) 0.0161(5) 0.0008(4) -0.0002(4) -0.0046(4)
C28 0.0156(5) 0.0119(5) 0.0132(5) 0.0025(4) 0.0026(4) -0.0005(4)
C29 0.0171(5) 0.0137(5) 0.0165(5) 0.0000(4) 0.0013(4) 0.0006(4)
C30 0.0193(6) 0.0184(6) 0.0186(6) 0.0019(4) -0.0012(5) -0.0030(5)
C31 0.0146(6) 0.0229(6) 0.0236(6) 0.0080(5) 0.0016(5) 0.0004(5)
C32 0.0211(6) 0.0191(6) 0.0265(7) 0.0035(5) 0.0063(5) 0.0066(5)
C33 0.0230(6) 0.0152(5) 0.0183(6) -0.0007(4) 0.0028(5) 0.0028(4)
C34 0.0164(6) 0.0305(7) 0.0170(6) -0.0046(5) 0.0006(5) -0.0035(5)
C35 0.0150(5) 0.0185(6) 0.0247(6) 0.0015(5) 0.0040(5) 0.0026(4)
C36 0.0345(8) 0.0240(6) 0.0237(7) -0.0012(5) 0.0079(6) -0.0077(6)
C37 0.0652(13) 0.0237(7) 0.0386(9) -0.0011(7) 0.0079(9) 0.0050(8)
C38 0.0346(8) 0.0343(8) 0.0340(8) -0.0133(7) 0.0034(7) 0.0070(7)
C39 0.0359(8) 0.0297(7) 0.0227(7) -0.0052(6) 0.0071(6) -0.0003(6)
N1 0.0149(5) 0.0138(4) 0.0132(5) 0.0002(3) -0.0009(4) -0.0010(4)
N2 0.0122(4) 0.0138(4) 0.0153(5) 0.0014(4) -0.0005(4) 0.0005(3)
N3 0.0127(4) 0.0151(4) 0.0135(4) 0.0007(3) -0.0004(4) -0.0020(4)
N4 0.0110(4) 0.0142(4) 0.0163(5) 0.0012(4) 0.0011(4) -0.0012(3)
O1 0.0102(4) 0.0181(4) 0.0121(4) -0.0007(3) 0.0004(3) 0.0007(3)
O2 0.0137(4) 0.0115(4) 0.0182(4) 0.0031(3) -0.0032(3) -0.0010(3)
O3 0.0137(4) 0.0119(4) 0.0177(4) 0.0022(3) -0.0031(3) -0.0025(3)
O4 0.0341(6) 0.0215(5) 0.0235(5) -0.0039(4) 0.0100(4) -0.0071(4)
Ti1 0.00908(9) 0.01186(9) 0.01251(10) 0.00152(7) -0.00156(7) -0.00050(7)

loop_
_atom_type_symbol
_atom_type_description
_atom_type_scat_dispersion_real
_atom_type_scat_dispersion_imag
_atom_type_scat_source
C C 0.0033 0.0016 'International Tables Vol C Tables 4.2.6.8 and 6.1.1.4'
H H 0.0000 0.0000 'International Tables Vol C Tables 4.2.6.8 and 6.1.1.4'
N N 0.0061 0.0033 'International Tables Vol C Tables 4.2.6.8 and 6.1.1.4'
O O 0.0106 0.0060 'International Tables Vol C Tables 4.2.6.8 and 6.1.1.4'
Ti Ti 0.2776 0.4457 'International Tables Vol C Tables 4.2.6.8 and 6.1.1.4'

loop_
_geom_angle_atom_site_label_1
_geom_angle_atom_site_label_2
_geom_angle_atom_site_label_3
_geom_angle
O1 C1 N1 111.80(10)
O1 C1 C2 126.89(11)
N1 C1 C2 121.31(11)
O1 C1 Ti1 53.79(6)
N1 C1 Ti1 58.11(6)
C2 C1 Ti1 176.53(8)
C3 C2 C1 115.39(11)
C3 C2 C6 121.46(11)
C1 C2 C6 123.13(11)
C2 C3 C4 122.19(12)
C2 C3 H3 118.9
C4 C3 H3 118.9
C5 C4 C3 119.06(12)
C5 C4 H4 120.5
C3 C4 H4 120.5
N1 C5 C4 120.20(12)
N1 C5 H5 119.9
C4 C5 H5 119.9
C11 C6 C7 117.65(11)
C11 C6 C2 122.31(11)
C7 C6 C2 120.01(11)
C8 C7 C6 121.15(13)
C8 C7 H7 119.4
C6 C7 H7 119.4
C9 C8 C7 120.50(13)
C9 C8 H8 119.7
C7 C8 H8 119.7
C8 C9 C10 118.93(12)
C8 C9 H9 120.5
C10 C9 H9 120.5
C9 C10 C11 120.34(13)
C9 C10 H10 119.8
C11 C10 H10 119.8
C6 C11 C10 121.41(12)
C6 C11 H11 119.3
C10 C11 H11 119.3
O2 C12 N2 110.75(10)
O2 C12 C13 127.48(11)
N2 C12 C13 121.73(10)
O2 C12 Ti1 52.12(6)
N2 C12 Ti1 58.80(6)
C13 C12 Ti1 174.20(9)
C14 C13 C12 115.66(11)
C14 C13 C17 122.13(11)
C12 C13 C17 122.18(10)
C13 C14 C15 122.14(11)
C13 C14 H14 118.9
C15 C14 H14 118.9
C16 C15 C14 118.00(11)
C16 C15 H15 121.0
C14 C15 H15 121.0
N2 C16 C15 121.13(11)
N2 C16 H16 119.4
C15 C16 H16 119.4
C22 C17 C18 118.94(11)
C22 C17 C13 120.71(11)
C18 C17 C13 120.35(11)
C19 C18 C17 120.61(12)
C19 C18 H18 119.7
C17 C18 H18 119.7
C20 C19 C18 120.07(12)
C20 C19 H19 120.0
C18 C19 H19 120.0
C19 C20 C21 119.68(12)
C19 C20 H20 120.2
C21 C20 H20 120.2
C22 C21 C20 120.29(12)
C22 C21 H21 119.9
C20 C21 H21 119.9
C21 C22 C17 120.39(11)
C21 C22 H22 119.8
C17 C22 H22 119.8
O3 C23 N3 110.66(10)
O3 C23 C24 127.44(11)
N3 C23 C24 121.84(10)
O3 C23 Ti1 51.93(6)
N3 C23 Ti1 59.00(6)
C24 C23 Ti1 172.95(9)
C25 C24 C23 115.81(11)
C25 C24 C28 122.46(11)
C23 C24 C28 121.70(10)
C24 C25 C26 121.51(11)
C24 C25 H25 119.2
C26 C25 H25 119.2
C27 C26 C25 118.69(11)
C27 C26 H26 120.7
C25 C26 H26 120.7
N3 C27 C26 120.75(12)
N3 C27 H27 119.6
C26 C27 H27 119.6
C29 C28 C33 118.88(11)
C29 C28 C24 120.78(10)
C33 C28 C24 120.35(11)
C30 C29 C28 120.34(11)
C30 C29 H29 119.8
C28 C29 H29 119.8
C31 C30 C29 120.36(12)
C31 C30 H30 119.8
C29 C30 H30 119.8
C32 C31 C30 119.76(12)
C32 C31 H31 120.1
C30 C31 H31 120.1
C31 C32 C33 120.06(12)
C31 C32 H32 120.0
C33 C32 H32 120.0
C32 C33 C28 120.62(12)
C32 C33 H33 119.7
C28 C33 H33 119.7
N4 C34 H34A 109.5
N4 C34 H34B 109.5
H34A C34 H34B 109.5
N4 C34 H34C 109.5
H34A C34 H34C 109.5
H34B C34 H34C 109.5
N4 C35 H35A 109.5
N4 C35 H35B 109.5
H35A C35 H35B 109.5
N4 C35 H35C 109.5
H35A C35 H35C 109.5
H35B C35 H35C 109.5
O4 C36 C37 106.52(12)
O4 C36 H36A 110.4
C37 C36 H36A 110.4
O4 C36 H36B 110.4
C37 C36 H36B 110.4
H36A C36 H36B 108.6
C36 C37 C38 103.77(13)
C36 C37 H37A 111.0
C38 C37 H37A 111.0
C36 C37 H37B 111.0
C38 C37 H37B 111.0
H37A C37 H37B 109.0
C39 C38 C37 103.27(12)
C39 C38 H38A 111.1
C37 C38 H38A 111.1
C39 C38 H38B 111.1
C37 C38 H38B 111.1
H38A C38 H38B 109.1
O4 C39 C38 104.78(12)
O4 C39 H39A 110.8
C38 C39 H39A 110.8
O4 C39 H39B 110.8
C38 C39 H39B 110.8
H39A C39 H39B 108.9
C5 N1 C1 121.80(11)
C5 N1 Ti1 148.04(9)
C1 N1 Ti1 90.09(8)
C16 N2 C12 121.32(10)
C16 N2 Ti1 148.16(9)
C12 N2 Ti1 89.85(7)
C27 N3 C23 121.39(11)
C27 N3 Ti1 148.06(9)
C23 N3 Ti1 89.47(7)
C34 N4 C35 111.87(10)
C34 N4 Ti1 126.87(8)
C35 N4 Ti1 120.78(8)
C1 O1 Ti1 95.86(7)
C12 O2 Ti1 97.58(7)
C23 O3 Ti1 97.61(7)
C36 O4 C39 104.36(11)
N4 Ti1 O3 99.05(5)
N4 Ti1 O2 99.57(4)
O3 Ti1 O2 77.39(4)
N4 Ti1 O1 94.54(4)
O3 Ti1 O1 138.66(4)
O2 Ti1 O1 138.23(4)
N4 Ti1 N1 156.43(4)
O3 Ti1 N1 97.28(4)
O2 Ti1 N1 100.50(4)
O1 Ti1 N1 62.11(4)
N4 Ti1 N3 89.80(4)
O3 Ti1 N3 61.87(4)
O2 Ti1 N3 139.18(4)
O1 Ti1 N3 79.43(4)
N1 Ti1 N3 83.03(4)
N4 Ti1 N2 95.72(4)
O3 Ti1 N2 138.14(4)
O2 Ti1 N2 61.58(4)
O1 Ti1 N2 78.10(4)
N1 Ti1 N2 83.15(4)
N3 Ti1 N2 157.21(4)
N4 Ti1 C23 93.27(4)
O3 Ti1 C23 30.46(3)
O2 Ti1 C23 107.85(4)
O1 Ti1 C23 110.35(4)
N1 Ti1 C23 92.23(4)
N3 Ti1 C23 31.52(4)
N2 Ti1 C23 167.15(4)
N4 Ti1 C1 124.88(4)
O3 Ti1 C1 122.15(4)
O2 Ti1 C1 122.36(4)
O1 Ti1 C1 30.35(4)
N1 Ti1 C1 31.80(4)
N3 Ti1 C1 80.89(4)
N2 Ti1 C1 77.82(4)
C23 Ti1 C1 104.39(4)
N4 Ti1 C12 97.37(4)
O3 Ti1 C12 107.56(4)
O2 Ti1 C12 30.30(3)
O1 Ti1 C12 109.13(4)
N1 Ti1 C12 93.76(4)
N3 Ti1 C12 168.23(4)
N2 Ti1 C12 31.35(4)
C23 Ti1 C12 138.00(4)
C1 Ti1 C12 102.32(4)

loop_
_geom_bond_atom_site_label_1
_geom_bond_atom_site_label_2
_geom_bond_distance
C1 O1 1.3081(15)
C1 N1 1.3571(15)
C1 C2 1.4227(17)
C1 Ti1 2.5752(14)
C2 C3 1.3933(17)
C2 C6 1.4852(17)
C3 C4 1.3934(19)
C3 H3 0.9500
C4 C5 1.3755(19)
C4 H4 0.9500
C5 N1 1.3405(16)
C5 H5 0.9500
C6 C11 1.3850(18)
C6 C7 1.4016(18)
C7 C8 1.3903(19)
C7 H7 0.9500
C8 C9 1.383(2)
C8 H8 0.9500
C9 C10 1.391(2)
C9 H9 0.9500
C10 C11 1.3927(17)
C10 H10 0.9500
C11 H11 0.9500
C12 O2 1.3151(14)
C12 N2 1.3442(15)
C12 C13 1.4229(16)
C12 Ti1 2.5837(14)
C13 C14 1.3926(16)
C13 C17 1.4834(17)
C14 C15 1.4011(18)
C14 H14 0.9500
C15 C16 1.3819(18)
C15 H15 0.9500
C16 N2 1.3424(15)
C16 H16 0.9500
C17 C22 1.3961(17)
C17 C18 1.3984(17)
C18 C19 1.3916(18)
C18 H18 0.9500
C19 C20 1.3899(19)
C19 H19 0.9500
C20 C21 1.3924(19)
C20 H20 0.9500
C21 C22 1.3914(17)
C21 H21 0.9500
C22 H22 0.9500
C23 O3 1.3159(14)
C23 N3 1.3451(15)
C23 C24 1.4224(16)
C23 Ti1 2.5725(14)
C24 C25 1.3937(17)
C24 C28 1.4844(17)
C25 C26 1.4037(18)
C25 H25 0.9500
C26 C27 1.3807(18)
C26 H26 0.9500
C27 N3 1.3410(16)
C27 H27 0.9500
C28 C29 1.3975(17)
C28 C33 1.4019(17)
C29 C30 1.3926(18)
C29 H29 0.9500
C30 C31 1.3919(19)
C30 H30 0.9500
C31 C32 1.390(2)
C31 H31 0.9500
C32 C33 1.3918(19)
C32 H32 0.9500
C33 H33 0.9500
C34 N4 1.4552(16)
C34 H34A 0.9800
C34 H34B 0.9800
C34 H34C 0.9800
C35 N4 1.4640(16)
C35 H35A 0.9800
C35 H35B 0.9800
C35 H35C 0.9800
C36 O4 1.4208(17)
C36 C37 1.526(2)
C36 H36A 0.9900
C36 H36B 0.9900
C37 C38 1.529(3)
C37 H37A 0.9900
C37 H37B 0.9900
C38 C39 1.527(2)
C38 H38A 0.9900
C38 H38B 0.9900
C39 O4 1.4274(18)
C39 H39A 0.9900
C39 H39B 0.9900
N1 Ti1 2.1864(12)
N2 Ti1 2.2101(12)
N3 Ti1 2.2053(12)
N4 Ti1 1.8799(12)
O1 Ti1 2.0889(11)
O2 Ti1 2.0572(10)
O3 Ti1 2.0432(9)

loop_
_geom_torsion_atom_site_label_1
_geom_torsion_atom_site_label_2
_geom_torsion_atom_site_label_3
_geom_torsion_atom_site_label_4
_geom_torsion
O1 C1 C2 C3 178.48(11)
N1 C1 C2 C3 -2.23(16)
Ti1 C1 C2 C3 -81.5(14)
O1 C1 C2 C6 -3.21(18)
N1 C1 C2 C6 176.08(10)
Ti1 C1 C2 C6 96.8(14)
C1 C2 C3 C4 0.92(17)
C6 C2 C3 C4 -177.43(11)
C2 C3 C4 C5 0.92(19)
C3 C4 C5 N1 -1.55(18)
C3 C2 C6 C11 153.98(12)
C1 C2 C6 C11 -24.24(17)
C3 C2 C6 C7 -23.89(17)
C1 C2 C6 C7 157.90(11)
C11 C6 C7 C8 0.46(18)
C2 C6 C7 C8 178.43(11)
C6 C7 C8 C9 0.2(2)
C7 C8 C9 C10 -1.2(2)
C8 C9 C10 C11 1.57(19)
C7 C6 C11 C10 -0.07(17)
C2 C6 C11 C10 -177.98(11)
C9 C10 C11 C6 -0.96(19)
O2 C12 C13 C14 176.09(11)
N2 C12 C13 C14 -1.18(17)
Ti1 C12 C13 C14 92.3(9)
O2 C12 C13 C17 -1.99(19)
N2 C12 C13 C17 -179.26(11)
Ti1 C12 C13 C17 -85.8(9)
C12 C13 C14 C15 1.35(18)
C17 C13 C14 C15 179.43(12)
C13 C14 C15 C16 -0.48(19)
C14 C15 C16 N2 -0.67(19)
C14 C13 C17 C22 140.72(12)
C12 C13 C17 C22 -41.32(17)
C14 C13 C17 C18 -38.71(17)
C12 C13 C17 C18 139.25(12)
C22 C17 C18 C19 0.77(18)
C13 C17 C18 C19 -179.78(11)
C17 C18 C19 C20 -0.22(19)
C18 C19 C20 C21 -0.58(19)
C19 C20 C21 C22 0.82(19)
C20 C21 C22 C17 -0.26(18)
C18 C17 C22 C21 -0.54(18)
C13 C17 C22 C21 -179.98(11)
O3 C23 C24 C25 -175.93(11)
N3 C23 C24 C25 0.95(17)
Ti1 C23 C24 C25 -93.8(7)
O3 C23 C24 C28 2.15(18)
N3 C23 C24 C28 179.04(11)
Ti1 C23 C24 C28 84.3(7)
C23 C24 C25 C26 -0.78(18)
C28 C24 C25 C26 -178.84(11)
C24 C25 C26 C27 0.12(19)
C25 C26 C27 N3 0.43(19)
C25 C24 C28 C29 -139.91(12)
C23 C24 C28 C29 42.14(17)
C25 C24 C28 C33 39.64(17)
C23 C24 C28 C33 -138.31(12)
C33 C28 C29 C30 0.28(18)
C24 C28 C29 C30 179.83(11)
C28 C29 C30 C31 0.00(19)
C29 C30 C31 C32 -0.41(19)
C30 C31 C32 C33 0.5(2)
C31 C32 C33 C28 -0.3(2)
C29 C28 C33 C32 -0.15(18)
C24 C28 C33 C32 -179.71(11)
O4 C36 C37 C38 18.29(19)
C36 C37 C38 C39 6.85(19)
C37 C38 C39 O4 -29.74(17)
C4 C5 N1 C1 0.26(18)
C4 C5 N1 Ti1 175.91(11)
O1 C1 N1 C5 -178.89(10)
C2 C1 N1 C5 1.72(17)
Ti1 C1 N1 C5 177.70(12)
O1 C1 N1 Ti1 3.41(9)
C2 C1 N1 Ti1 -175.98(10)
C15 C16 N2 C12 0.86(19)
C15 C16 N2 Ti1 -166.02(12)
O2 C12 N2 C16 -177.57(11)
C13 C12 N2 C16 0.11(18)
Ti1 C12 N2 C16 -173.12(13)
O2 C12 N2 Ti1 -4.45(9)
C13 C12 N2 Ti1 173.23(10)
C26 C27 N3 C23 -0.26(19)
C26 C27 N3 Ti1 163.19(12)
O3 C23 N3 C27 176.90(10)
C24 C23 N3 C27 -0.46(18)
Ti1 C23 N3 C27 171.34(12)
O3 C23 N3 Ti1 5.56(9)
C24 C23 N3 Ti1 -171.79(10)
N1 C1 O1 Ti1 -3.58(10)
C2 C1 O1 Ti1 175.76(10)
N2 C12 O2 Ti1 4.83(10)
C13 C12 O2 Ti1 -172.69(11)
N3 C23 O3 Ti1 -6.06(10)
C24 C23 O3 Ti1 171.11(11)
C37 C36 O4 C39 -38.00(16)
C38 C39 O4 C36 42.37(15)
C34 N4 Ti1 O3 136.79(10)
C35 N4 Ti1 O3 -34.59(9)
C34 N4 Ti1 O2 -144.59(10)
C35 N4 Ti1 O2 44.03(9)
C34 N4 Ti1 O1 -4.04(11)
C35 N4 Ti1 O1 -175.42(9)
C34 N4 Ti1 N1 3.47(17)
C35 N4 Ti1 N1 -167.91(9)
C34 N4 Ti1 N3 75.34(11)
C35 N4 Ti1 N3 -96.04(9)
C34 N4 Ti1 N2 -82.51(11)
C35 N4 Ti1 N2 106.11(9)
C34 N4 Ti1 C23 106.69(10)
C35 N4 Ti1 C23 -64.69(9)
C34 N4 Ti1 C1 -3.39(12)
C35 N4 Ti1 C1 -174.77(8)
C34 N4 Ti1 C12 -114.02(10)
C35 N4 Ti1 C12 74.59(9)
C23 O3 Ti1 N4 -80.97(8)
C23 O3 Ti1 O2 -178.84(7)
C23 O3 Ti1 O1 26.63(9)
C23 O3 Ti1 N1 81.97(7)
C23 O3 Ti1 N3 3.92(7)
C23 O3 Ti1 N2 169.82(7)
C23 O3 Ti1 C1 60.68(8)
C23 O3 Ti1 C12 178.27(7)
C12 O2 Ti1 N4 88.23(8)
C12 O2 Ti1 O3 -174.54(7)
C12 O2 Ti1 O1 -19.79(9)
C12 O2 Ti1 N1 -79.34(8)
C12 O2 Ti1 N3 -170.82(7)
C12 O2 Ti1 N2 -3.12(7)
C12 O2 Ti1 C23 -175.16(7)
C12 O2 Ti1 C1 -54.28(8)
C1 O1 Ti1 N4 178.94(7)
C1 O1 Ti1 O3 69.72(9)
C1 O1 Ti1 O2 -71.22(8)
C1 O1 Ti1 N1 2.34(6)
C1 O1 Ti1 N3 89.99(7)
C1 O1 Ti1 N2 -86.16(7)
C1 O1 Ti1 C23 83.75(7)
C1 O1 Ti1 C12 -81.63(7)
C5 N1 Ti1 N4 172.97(14)
C1 N1 Ti1 N4 -10.72(14)
C5 N1 Ti1 O3 39.39(16)
C1 N1 Ti1 O3 -144.31(7)
C5 N1 Ti1 O2 -39.07(16)
C1 N1 Ti1 O2 137.24(7)
C5 N1 Ti1 O1 -178.55(17)
C1 N1 Ti1 O1 -2.24(6)
C5 N1 Ti1 N3 99.76(16)
C1 N1 Ti1 N3 -83.94(7)
C5 N1 Ti1 N2 -98.42(16)
C1 N1 Ti1 N2 77.89(7)
C5 N1 Ti1 C23 69.55(16)
C1 N1 Ti1 C23 -114.15(7)
C5 N1 Ti1 C1 -176.3(2)
C5 N1 Ti1 C12 -68.86(16)
C1 N1 Ti1 C12 107.44(7)
C27 N3 Ti1 N4 -69.34(17)
C23 N3 Ti1 N4 96.59(8)
C27 N3 Ti1 O3 -169.73(18)
C23 N3 Ti1 O3 -3.80(6)
C27 N3 Ti1 O2 -173.85(15)
C23 N3 Ti1 O2 -7.92(10)
C27 N3 Ti1 O1 25.31(16)
C23 N3 Ti1 O1 -168.76(7)
C27 N3 Ti1 N1 88.15(17)
C23 N3 Ti1 N1 -105.92(8)
C27 N3 Ti1 N2 35.1(2)
C23 N3 Ti1 N2 -158.99(9)
C27 N3 Ti1 C23 -165.9(2)
C27 N3 Ti1 C1 56.09(16)
C23 N3 Ti1 C1 -137.98(7)
C27 N3 Ti1 C12 162.91(17)
C23 N3 Ti1 C12 -31.2(2)
C16 N2 Ti1 N4 74.03(17)
C12 N2 Ti1 N4 -94.78(8)
C16 N2 Ti1 O3 -175.56(15)
C12 N2 Ti1 O3 15.63(10)
C16 N2 Ti1 O2 171.84(18)
C12 N2 Ti1 O2 3.02(6)
C16 N2 Ti1 O1 -19.42(16)
C12 N2 Ti1 O1 171.77(7)
C16 N2 Ti1 N1 -82.28(17)
C12 N2 Ti1 N1 108.91(8)
C16 N2 Ti1 N3 -29.2(2)
C12 N2 Ti1 N3 161.95(9)
C16 N2 Ti1 C23 -151.80(17)
C12 N2 Ti1 C23 39.4(2)
C16 N2 Ti1 C1 -50.47(16)
C12 N2 Ti1 C1 140.72(8)
C16 N2 Ti1 C12 168.8(2)
O3 C23 Ti1 N4 102.34(8)
N3 C23 Ti1 N4 -84.28(7)
C24 C23 Ti1 N4 14.8(7)
N3 C23 Ti1 O3 173.38(11)
C24 C23 Ti1 O3 -87.6(7)
O3 C23 Ti1 O2 1.19(8)
N3 C23 Ti1 O2 174.57(7)
C24 C23 Ti1 O2 -86.4(7)
O3 C23 Ti1 O1 -161.59(7)
N3 C23 Ti1 O1 11.79(8)
C24 C23 Ti1 O1 110.8(7)
O3 C23 Ti1 N1 -100.59(8)
N3 C23 Ti1 N1 72.79(7)
C24 C23 Ti1 N1 171.8(7)
O3 C23 Ti1 N3 -173.38(11)
C24 C23 Ti1 N3 99.0(7)
O3 C23 Ti1 N2 -32.0(2)
N3 C23 Ti1 N2 141.36(16)
C24 C23 Ti1 N2 -119.6(7)
O3 C23 Ti1 C1 -130.35(7)
N3 C23 Ti1 C1 43.03(8)
C24 C23 Ti1 C1 142.1(7)
O3 C23 Ti1 C12 -2.46(9)
N3 C23 Ti1 C12 170.92(7)
C24 C23 Ti1 C12 -90.0(7)
O1 C1 Ti1 N4 -1.28(8)
N1 C1 Ti1 N4 174.80(7)
C2 C1 Ti1 N4 -103.8(14)
O1 C1 Ti1 O3 -132.95(7)
N1 C1 Ti1 O3 43.13(8)
C2 C1 Ti1 O3 124.5(14)
O1 C1 Ti1 O2 131.70(7)
N1 C1 Ti1 O2 -52.21(8)
C2 C1 Ti1 O2 29.1(14)
N1 C1 Ti1 O1 176.08(11)
C2 C1 Ti1 O1 -102.6(14)
O1 C1 Ti1 N1 -176.08(11)
C2 C1 Ti1 N1 81.4(14)
O1 C1 Ti1 N3 -84.62(7)
N1 C1 Ti1 N3 91.46(7)
C2 C1 Ti1 N3 172.8(14)
O1 C1 Ti1 N2 87.21(7)
N1 C1 Ti1 N2 -96.71(7)
C2 C1 Ti1 N2 -15.3(14)
O1 C1 Ti1 C23 -105.80(7)
N1 C1 Ti1 C23 70.28(7)
C2 C1 Ti1 C23 151.6(14)
O1 C1 Ti1 C12 106.91(7)
N1 C1 Ti1 C12 -77.01(7)
C2 C1 Ti1 C12 4.4(14)
O2 C12 Ti1 N4 -96.38(8)
N2 C12 Ti1 N4 88.90(8)
C13 C12 Ti1 N4 -8.1(9)
O2 C12 Ti1 O3 5.59(8)
N2 C12 Ti1 O3 -169.13(7)
C13 C12 Ti1 O3 93.8(9)
N2 C12 Ti1 O2 -174.72(11)
C13 C12 Ti1 O2 88.3(9)
O2 C12 Ti1 O1 166.19(7)
N2 C12 Ti1 O1 -8.53(8)
C13 C12 Ti1 O1 -105.5(9)
O2 C12 Ti1 N1 104.45(8)
N2 C12 Ti1 N1 -70.28(8)
C13 C12 Ti1 N1 -167.3(9)
O2 C12 Ti1 N3 30.7(2)
N2 C12 Ti1 N3 -143.97(17)
C13 C12 Ti1 N3 119.0(8)
O2 C12 Ti1 N2 174.72(11)
C13 C12 Ti1 N2 -97.0(9)
O2 C12 Ti1 C23 6.90(10)
N2 C12 Ti1 C23 -167.82(7)
C13 C12 Ti1 C23 95.2(9)
O2 C12 Ti1 C1 135.42(7)
N2 C12 Ti1 C1 -39.31(8)
C13 C12 Ti1 C1 -136.3(9)
